data_2102416
loop_
_publ_author_name
'Marsh, Richard E.'

_publ_section_title
;
 Space group <i>Cc</i>: an update
;
_journal_issue 2
_journal_name_full 'Acta Crystallographica Section B'
_journal_page_first 252
_journal_page_last 253
_journal_paper_doi 10.1107/S0108768104003878
_journal_volume 60
_journal_year 2004
_chemical_formula_moiety 'C24 H54 P2 Br2 Pd2'
_chemical_formula_sum 'C24 H54 Br2 P2 Pd2'
_space_group_crystal_system monoclinic
_space_group_IT_number 15
_space_group_name_Hall '-C 2yc'
_space_group_name_H-M_alt 'C 1 2/c 1'
_audit_creation_method CRYM
_cell_angle_alpha 90
_cell_angle_beta 92.97
_cell_angle_gamma 90
_cell_formula_units_Z 4
_cell_length_a 13.0980
_cell_length_b 14.6100
_cell_length_c 16.1460
_cell_volume 3085.577
_cod_data_source_file bk0142.cif
_cod_data_source_block RAXJUV
_cod_depositor_comments
;
 Updating space group information and adding the symmetry operation list.

 Antanas Vaitkus,
 2018-06-14

 Adding the _cell_formula_units_Z data item.

 Antanas Vaitkus,
 2017-08-05

  Added moiety chemical formula from Marsh (2004) paper.
  The summary chemical formula is calculated from moiety formula using
  AdHocParser
  (svn://www.crystallography.net/cod-tools/trunk/Formulae/AdHocParser.yp,
  revision 1441.)

  Andrius Merkys
  2013-11-11
;
_cod_original_sg_symbol_H-M C2/c
_cod_database_code 2102416

loop_
_space_group_symop_id
_space_group_symop_operation_xyz
1 x,y,z
2 -x,y,-z+1/2
3 -x,-y,-z
4 x,-y,z+1/2
5 x+1/2,y+1/2,z
6 -x+1/2,y+1/2,-z+1/2
7 -x+1/2,-y+1/2,-z
8 x+1/2,-y+1/2,z+1/2

loop_
_atom_site_label
_atom_site_type_symbol
_atom_site_fract_x
_atom_site_fract_y
_atom_site_fract_z
Pd1 Pd 0.08495 0.50125 0.29680
Br1 Br 0.00000 0.35800 0.25000
Br2 Br 0.00000 0.64490 0.25000
P1 P 0.23420 0.50775 0.37805
C1 C 0.31685 0.59990 0.33505
C2 C 0.20455 0.54115 0.48725
C3 C 0.30725 0.39760 0.37840
C7 C 0.31145 0.59435 0.23820
C8 C 0.26960 0.69355 0.35215
C9 C 0.43055 0.60020 0.36750
C10 C 0.16205 0.45405 0.52955
C11 C 0.29410 0.57470 0.54180
C12 C 0.11985 0.61315 0.48415
C13 C 0.23450 0.31770 0.38945
C14 C 0.39570 0.38745 0.44525
C15 C 0.35220 0.38495 0.29270
H1 H 0.24130 0.59240 0.21825
H2 H 0.34570 0.54025 0.22100
H3 H 0.34370 0.64720 0.21585
H4 H 0.19825 0.69270 0.33525
H5 H 0.30340 0.73975 0.32150
H6 H 0.27745 0.70675 0.41025
H7 H 0.46160 0.54270 0.35545
H8 H 0.43395 0.61010 0.42595
H9 H 0.46610 0.64810 0.34105
H10 H 0.21345 0.40730 0.53215
H11 H 0.10315 0.43225 0.49805
H12 H 0.14360 0.46915 0.58445
H13 H 0.34730 0.52970 0.54340
H14 H 0.27240 0.58515 0.59670
H15 H 0.31935 0.63070 0.51975
H16 H 0.14275 0.66710 0.45680
H17 H 0.10310 0.62840 0.53945
H18 H 0.06065 0.58910 0.45450
H19 H 0.18025 0.31985 0.34810
H20 H 0.20655 0.32080 0.44240
H21 H 0.27100 0.26230 0.38470
H22 H 0.44525 0.43360 0.43805
H23 H 0.42585 0.32920 0.43965
H24 H 0.37070 0.39350 0.49910
H25 H 0.29785 0.38240 0.25095
H26 H 0.38995 0.32920 0.29255
H27 H 0.39680 0.43505 0.28180
